data_1518503
loop_
_publ_author_name
'Vummaleti, Sai V. C.'
'Nelson, David J.'
'Poater, Albert'
'G\'omez-Su\'arez, Adri\'an'
'Cordes, David B.'
'Slawin, Alexandra M. Z.'
'Nolan, Steven P.'
'Cavallo, Luigi'

_publ_section_title
;
 What can NMR spectroscopy of selenoureas and phosphinidenes teach us
 about the \p-accepting abilities of N-heterocyclic carbenes?
;
_journal_issue 3
_journal_name_full 'Chem. Sci.'
_journal_page_first 1895
_journal_paper_doi 10.1039/C4SC03264K
_journal_volume 6
_journal_year 2015
_chemical_formula_moiety 'C27 H48 N2 Se'
_chemical_formula_sum 'C27 H48 N2 Se'
_chemical_formula_weight 479.65
_chemical_name_systematic '[Se(IDD)]'
_space_group_crystal_system monoclinic
_space_group_IT_number 14
_space_group_name_Hall '-P 2yn'
_space_group_name_H-M_alt 'P 1 21/n 1'
_symmetry_space_group_name_Hall '-P 2yn'
_symmetry_space_group_name_H-M 'P 1 21/n 1'
_atom_sites_solution_hydrogens geom
_atom_sites_solution_primary direct
_atom_sites_solution_secondary difmap
_audit_update_record
;
2014-09-17 deposited with the CCDC.
2015-01-02 downloaded from the CCDC.
;
_cell_angle_alpha 90.0000
_cell_angle_beta 97.856(3)
_cell_angle_gamma 90.0000
_cell_formula_units_Z 4
_cell_length_a 14.4058(13)
_cell_length_b 7.4133(7)
_cell_length_c 25.023(3)
_cell_measurement_reflns_used 7064
_cell_measurement_temperature 173
_cell_measurement_theta_max 25.35
_cell_measurement_theta_min 1.64
_cell_volume 2647.2(5)
_computing_cell_refinement 'CrystalClear-SM Expert 2.1 b29'
_computing_data_collection 'CrystalClear-SM Expert 2.1 b29 (Rigaku, 2013)'
_computing_data_reduction 'CrystalClear-SM Expert 2.1 b29'
_computing_molecular_graphics 'CrystalStructure 4.1'
_computing_publication_material 'CrystalStructure 4.1 (Rigaku, 2014)'
_computing_structure_refinement 'SHELXL2013 (Sheldrick, 2008)'
_computing_structure_solution 'SIR2011 (Burla, et al., 2012)'
_diffrn_ambient_temperature 173
_diffrn_detector_area_resol_mean 5.811
_diffrn_measured_fraction_theta_full 1.000
_diffrn_measured_fraction_theta_max 0.999
_diffrn_measurement_device_type 'Rigaku XtaLAB P200'
_diffrn_measurement_method \w
_diffrn_radiation_type 'Mo K\a'
_diffrn_radiation_wavelength 0.71075
_diffrn_reflns_av_R_equivalents 0.0379
_diffrn_reflns_Laue_measured_fraction_full 1.000
_diffrn_reflns_Laue_measured_fraction_max 0.999
_diffrn_reflns_limit_h_max 17
_diffrn_reflns_limit_h_min -16
_diffrn_reflns_limit_k_max 8
_diffrn_reflns_limit_k_min -8
_diffrn_reflns_limit_l_max 30
_diffrn_reflns_limit_l_min -30
_diffrn_reflns_number 31247
_diffrn_reflns_point_group_measured_fraction_full 1.000
_diffrn_reflns_point_group_measured_fraction_max 0.999
_diffrn_reflns_theta_full 25.242
_diffrn_reflns_theta_max 25.392
_diffrn_reflns_theta_min 1.546
_diffrn_standards_number 0
_exptl_absorpt_coefficient_mu 1.434
_exptl_absorpt_correction_T_max 0.958
_exptl_absorpt_correction_T_min 0.877
_exptl_absorpt_correction_type multi-scan
_exptl_absorpt_process_details 'REQAB (Rigaku, 1998)'
_exptl_crystal_colour colorless
_exptl_crystal_density_diffrn 1.203
_exptl_crystal_density_method 'not measured'
_exptl_crystal_description prism
_exptl_crystal_F_000 1032.00
_exptl_crystal_recrystallization_method 'Re-crystallisation from solvent: DCM, pentane'
_exptl_crystal_size_max 0.210
_exptl_crystal_size_mid 0.060
_exptl_crystal_size_min 0.030
_refine_diff_density_max 1.71
_refine_diff_density_min -0.54
_refine_ls_extinction_method none
_refine_ls_goodness_of_fit_ref 1.066
_refine_ls_hydrogen_treatment constr
_refine_ls_number_parameters 271
_refine_ls_number_reflns 4854
_refine_ls_number_restraints 84
_refine_ls_R_factor_all 0.0841
_refine_ls_R_factor_gt 0.0704
_refine_ls_shift/su_max 0.001
_refine_ls_structure_factor_coef Fsqd
_refine_ls_weighting_details 'w = 1/[\s^2^(Fo^2^)+(0.1301P)^2^+4.9833P] where P=(Fo^2^+2Fc^2^)/3'
_refine_ls_weighting_scheme calc
_refine_ls_wR_factor_gt 0.2078
_refine_ls_wR_factor_ref 0.2216
_reflns_number_gt 3880
_reflns_number_total 4854
_reflns_threshold_expression F^2^>2.0\s(F^2^)
_cod_data_source_file c4sc03264k2.cif
_cod_data_source_block '[Se(IDD)]'
_cod_depositor_comments 'Adding full bibliography for 1518501--1518512.cif.'
_cod_original_cell_volume 2647.2(4)
_cod_database_code 1518503

loop_
_symmetry_equiv_pos_site_id
_space_group_symop_operation_xyz
1 +X,+Y,+Z
2 1/2-X,1/2+Y,1/2-Z
3 -X,-Y,-Z
4 1/2+X,1/2-Y,1/2+Z

loop_
_atom_site_label
_atom_site_type_symbol
_atom_site_fract_x
_atom_site_fract_y
_atom_site_fract_z
_atom_site_U_iso_or_equiv
_atom_site_adp_type
_atom_site_occupancy
_atom_site_site_symmetry_multiplicity
_atom_site_calc_flag
_atom_site_refinement_flags
Se1 Se 0.62577(4) 0.10107(6) 0.85771(2) 0.0508(2) Uani 1 4 d .
N2 N 0.6399(3) 0.4323(5) 0.91777(18) 0.0493(10) Uani 1 4 d .
N5 N 0.5764(3) 0.4716(5) 0.83501(18) 0.0566(11) Uani 1 4 d .
C1 C 0.6130(3) 0.3440(6) 0.8705(2) 0.0456(11) Uani 1 4 d .
C3 C 0.6206(4) 0.6148(6) 0.9107(3) 0.0610(14) Uani 1 4 d .
C4 C 0.5809(5) 0.6387(7) 0.8601(3) 0.0647(15) Uani 1 4 d .
C6 C 0.6789(3) 0.3469(7) 0.96854(19) 0.0459(11) Uani 1 4 d .
C7 C 0.7826(3) 0.3962(7) 0.9828(2) 0.0529(12) Uani 1 4 d .
C8 C 0.8475(4) 0.2708(9) 0.9570(2) 0.0641(15) Uani 1 4 d .
C9 C 0.8491(4) 0.0771(9) 0.9763(2) 0.0683(18) Uani 1 4 d .
C10 C 0.8918(4) 0.0545(9) 1.0344(2) 0.0654(16) Uani 1 4 d .
C11 C 0.8793(4) -0.1352(9) 1.0572(3) 0.0719(17) Uani 1 4 d .
C12 C 0.7779(4) -0.1785(9) 1.0647(3) 0.0751(17) Uani 1 4 d .
C13 C 0.7419(5) -0.0732(10) 1.1101(3) 0.0746(17) Uani 1 4 d .
C14 C 0.6352(5) -0.0383(11) 1.1011(3) 0.0763(17) Uani 1 4 d .
C15 C 0.6025(4) 0.0842(9) 1.0544(3) 0.0657(16) Uani 1 4 d .
C16 C 0.6375(4) 0.2762(9) 1.0633(2) 0.0643(15) Uani 1 4 d .
C17 C 0.6196(4) 0.3955(8) 1.0130(2) 0.0603(14) Uani 1 4 d .
C18 C 0.5468(5) 0.4424(8) 0.7764(3) 0.0773(17) Uani 1 4 d .
C19 C 0.6250(5) 0.5433(9) 0.7409(3) 0.0827(18) Uani 1 4 d .
C20 C 0.6154(6) 0.4632(12) 0.6854(3) 0.101(2) Uani 1 4 d .
C21 C 0.6603(6) 0.2912(12) 0.6864(4) 0.113(3) Uani 1 4 d .
C22 C 0.6296(7) 0.1605(12) 0.6381(3) 0.105(2) Uani 1 4 d .
C23 C 0.5258(8) 0.1129(13) 0.6282(4) 0.134(3) Uani 1 4 d .
C24 C 0.5059(7) 0.0011(12) 0.6714(3) 0.118(3) Uani 1 4 d .
C25 C 0.3909(6) -0.0010(12) 0.6761(4) 0.115(3) Uani 1 4 d .
C26 C 0.3561(7) 0.1704(15) 0.6965(4) 0.126(3) Uani 1 4 d .
C27 C 0.3797(5) 0.1754(14) 0.7538(3) 0.110(2) Uani 1 4 d .
C28 C 0.3826(6) 0.3757(12) 0.7795(4) 0.106(3) Uani 1 4 d .
C29 C 0.4506(5) 0.5070(13) 0.7593(4) 0.107(2) Uani 1 4 d .
H3 H 0.63362 0.70622 0.93722 0.0732 Uiso 1 4 calc R
H4 H 0.55943 0.74991 0.84402 0.0776 Uiso 1 4 calc R
H6 H 0.67499 0.21331 0.96313 0.0551 Uiso 1 4 calc R
H7A H 0.79215 0.52135 0.97083 0.0635 Uiso 1 4 calc R
H7B H 0.79949 0.39231 1.02247 0.0635 Uiso 1 4 calc R
H8A H 0.82859 0.27195 0.9175 0.0770 Uiso 1 4 calc R
H8B H 0.912 0.31963 0.96416 0.0770 Uiso 1 4 calc R
H9A H 0.78419 0.03035 0.97185 0.0819 Uiso 1 4 calc R
H9B H 0.88515 0.00364 0.95324 0.0819 Uiso 1 4 calc R
H10A H 0.86306 0.14346 1.05669 0.0785 Uiso 1 4 calc R
H10B H 0.95963 0.08178 1.03758 0.0785 Uiso 1 4 calc R
H11A H 0.90104 -0.22539 1.03248 0.0862 Uiso 1 4 calc R
H11B H 0.91944 -0.14641 1.09246 0.0862 Uiso 1 4 calc R
H12A H 0.73684 -0.15256 1.03053 0.0901 Uiso 1 4 calc R
H12B H 0.77307 -0.30906 1.07213 0.0901 Uiso 1 4 calc R
H13A H 0.77485 0.0442 1.11429 0.0895 Uiso 1 4 calc R
H13B H 0.75792 -0.14082 1.14427 0.0895 Uiso 1 4 calc R
H14A H 0.60243 -0.15542 1.0951 0.0916 Uiso 1 4 calc R
H14B H 0.6168 0.01531 1.13432 0.0916 Uiso 1 4 calc R
H15A H 0.5331 0.08497 1.04827 0.0789 Uiso 1 4 calc R
H15B H 0.62448 0.03565 1.02143 0.0789 Uiso 1 4 calc R
H16A H 0.70576 0.27325 1.07582 0.0772 Uiso 1 4 calc R
H16B H 0.60667 0.33138 1.09233 0.0772 Uiso 1 4 calc R
H17A H 0.63234 0.5225 1.02385 0.0723 Uiso 1 4 calc R
H17B H 0.55249 0.38659 0.99801 0.0723 Uiso 1 4 calc R
H18 H 0.54814 0.30973 0.76924 0.0928 Uiso 1 4 calc R
H19A H 0.61275 0.67465 0.73843 0.0992 Uiso 1 4 calc R
H19B H 0.68946 0.52456 0.75939 0.0992 Uiso 1 4 calc R
H20A H 0.54815 0.44959 0.67118 0.1209 Uiso 1 4 calc R
H20B H 0.64394 0.54524 0.66099 0.1209 Uiso 1 4 calc R
H21A H 0.6497 0.22903 0.72002 0.1361 Uiso 1 4 calc R
H21B H 0.72857 0.3117 0.68835 0.1361 Uiso 1 4 calc R
H22A H 0.64692 0.21595 0.60488 0.1260 Uiso 1 4 calc R
H22B H 0.66584 0.04724 0.64448 0.1260 Uiso 1 4 calc R
H23A H 0.48743 0.22407 0.62677 0.1604 Uiso 1 4 calc R
H23B H 0.51093 0.04844 0.59348 0.1604 Uiso 1 4 calc R
H24A H 0.54076 0.04581 0.70571 0.1418 Uiso 1 4 calc R
H24B H 0.52728 -0.12339 0.66558 0.1418 Uiso 1 4 calc R
H25A H 0.35587 -0.0264 0.64001 0.1380 Uiso 1 4 calc R
H25B H 0.37775 -0.10029 0.70045 0.1380 Uiso 1 4 calc R
H26A H 0.38506 0.27403 0.68007 0.1516 Uiso 1 4 calc R
H26B H 0.28728 0.17854 0.68668 0.1516 Uiso 1 4 calc R
H27A H 0.44187 0.11855 0.76357 0.1324 Uiso 1 4 calc R
H27B H 0.33343 0.10241 0.77018 0.1324 Uiso 1 4 calc R
H28A H 0.31885 0.42795 0.77222 0.1272 Uiso 1 4 calc R
H28B H 0.39857 0.36488 0.81911 0.1272 Uiso 1 4 calc R
H29A H 0.43839 0.51525 0.7195 0.1287 Uiso 1 4 calc R
H29B H 0.4424 0.62849 0.77445 0.1287 Uiso 1 4 calc R

loop_
_atom_site_aniso_label
_atom_site_aniso_U_11
_atom_site_aniso_U_22
_atom_site_aniso_U_33
_atom_site_aniso_U_12
_atom_site_aniso_U_13
_atom_site_aniso_U_23
Se1 0.0628(4) 0.0252(3) 0.0590(4) 0.00811(18) -0.0113(2) -0.00310(19)
N2 0.052(2) 0.0308(19) 0.061(2) 0.0083(17) -0.0075(19) -0.0079(18)
N5 0.068(3) 0.027(2) 0.066(3) 0.0077(18) -0.020(2) -0.0008(18)
C1 0.046(2) 0.028(2) 0.058(3) 0.0045(18) -0.009(2) -0.003(2)
C3 0.073(4) 0.027(2) 0.077(4) 0.007(2) -0.012(3) -0.008(2)
C4 0.082(4) 0.024(2) 0.080(4) 0.007(2) -0.016(3) -0.001(2)
C6 0.042(2) 0.040(2) 0.053(3) 0.0107(19) -0.004(2) -0.008(2)
C7 0.046(3) 0.056(3) 0.054(3) 0.003(2) -0.003(2) -0.007(2)
C8 0.043(3) 0.094(5) 0.055(3) 0.009(3) 0.004(2) -0.012(3)
C9 0.050(3) 0.087(4) 0.064(3) 0.031(3) -0.006(2) -0.029(3)
C10 0.049(3) 0.074(4) 0.068(3) 0.019(3) -0.011(2) -0.024(3)
C11 0.062(3) 0.066(4) 0.081(4) 0.023(3) -0.014(3) -0.016(3)
C12 0.070(4) 0.065(4) 0.083(4) 0.011(3) -0.015(3) -0.019(3)
C13 0.068(4) 0.092(5) 0.060(3) 0.009(3) -0.005(3) -0.004(3)
C14 0.076(4) 0.098(5) 0.056(3) -0.001(4) 0.010(3) 0.005(3)
C15 0.044(3) 0.089(5) 0.065(3) -0.006(3) 0.012(3) -0.009(3)
C16 0.055(3) 0.081(4) 0.058(3) 0.010(3) 0.011(2) -0.020(3)
C17 0.048(3) 0.059(4) 0.072(4) 0.014(2) 0.002(3) -0.018(3)
C18 0.104(4) 0.037(3) 0.078(4) 0.011(3) -0.035(3) -0.001(3)
C19 0.101(4) 0.057(3) 0.080(4) -0.011(3) -0.026(3) 0.022(3)
C20 0.093(5) 0.102(5) 0.104(5) 0.004(4) 0.002(4) 0.030(4)
C21 0.101(6) 0.101(5) 0.144(7) 0.006(4) 0.042(5) 0.024(4)
C22 0.142(6) 0.091(5) 0.079(4) 0.039(4) 0.002(4) 0.012(4)
C23 0.184(7) 0.090(6) 0.116(6) 0.023(5) -0.019(5) 0.006(5)
C24 0.179(6) 0.068(5) 0.094(5) 0.018(5) -0.029(5) 0.005(4)
C25 0.141(6) 0.078(5) 0.105(5) -0.011(4) -0.058(4) 0.013(4)
C26 0.122(6) 0.132(6) 0.112(5) -0.007(5) -0.032(4) 0.029(5)
C27 0.068(4) 0.157(6) 0.103(5) -0.031(5) -0.003(4) 0.033(4)
C28 0.099(5) 0.117(6) 0.101(6) 0.018(4) 0.010(4) 0.036(4)
C29 0.099(5) 0.098(5) 0.113(6) 0.013(4) -0.027(4) 0.012(5)

loop_
_atom_type_symbol
_atom_type_description
_atom_type_scat_dispersion_real
_atom_type_scat_dispersion_imag
_atom_type_scat_source
C C 0.0033 0.0016
;
International Tables for Crystallography
(Vol. C, Tables 4.2.6.8 and 6.1.1.4)
;
H H 0.0000 0.0000
;
International Tables for Crystallography
(Vol. C, Table 6.1.1.4)
;
N N 0.0061 0.0033
;
International Tables for Crystallography
(Vol. C, Tables 4.2.6.8 and 6.1.1.4)
;
Se Se -0.0929 2.2259
;
International Tables for Crystallography
(Vol. C, Tables 4.2.6.8 and 6.1.1.4)
;

loop_
_geom_angle_atom_site_label_1
_geom_angle_atom_site_label_2
_geom_angle_atom_site_label_3
_geom_angle
_geom_angle_publ_flag
C1 N2 C3 109.3(4) yes
C1 N2 C6 125.2(4) yes
C3 N2 C6 125.5(4) yes
C1 N5 C4 109.7(4) yes
C1 N5 C18 125.4(4) yes
C4 N5 C18 124.5(4) yes
Se1 C1 N2 126.8(4) yes
Se1 C1 N5 127.4(4) yes
N2 C1 N5 105.9(4) yes
N2 C3 C4 107.8(5) yes
N5 C4 C3 107.4(4) yes
N2 C6 C7 110.3(4) yes
N2 C6 C17 110.0(4) yes
C7 C6 C17 113.4(4) yes
C6 C7 C8 113.1(4) yes
C7 C8 C9 115.4(5) yes
C8 C9 C10 113.5(5) yes
C9 C10 C11 113.9(5) yes
C10 C11 C12 113.5(5) yes
C11 C12 C13 114.3(5) yes
C12 C13 C14 114.1(5) yes
C13 C14 C15 114.5(6) yes
C14 C15 C16 112.9(5) yes
C15 C16 C17 113.9(5) yes
C6 C17 C16 114.3(5) yes
N5 C18 C19 109.3(5) yes
N5 C18 C29 111.7(6) yes
C19 C18 C29 111.7(6) yes
C18 C19 C20 109.0(6) yes
C19 C20 C21 110.7(7) yes
C20 C21 C22 117.4(7) yes
C21 C22 C23 115.9(8) yes
C22 C23 C24 107.9(8) yes
C23 C24 C25 111.2(8) yes
C24 C25 C26 113.6(7) yes
C25 C26 C27 108.8(8) yes
C26 C27 C28 114.4(8) yes
C27 C28 C29 116.1(8) yes
C18 C29 C28 108.7(7) yes
N2 C3 H3 126.119 no
C4 C3 H3 126.116 no
N5 C4 H4 126.302 no
C3 C4 H4 126.287 no
N2 C6 H6 107.658 no
C7 C6 H6 107.672 no
C17 C6 H6 107.660 no
C6 C7 H7A 108.976 no
C6 C7 H7B 108.974 no
C8 C7 H7A 108.965 no
C8 C7 H7B 108.963 no
H7A C7 H7B 107.776 no
C7 C8 H8A 108.434 no
C7 C8 H8B 108.444 no
C9 C8 H8A 108.428 no
C9 C8 H8B 108.444 no
H8A C8 H8B 107.465 no
C8 C9 H9A 108.878 no
C8 C9 H9B 108.877 no
C10 C9 H9A 108.857 no
C10 C9 H9B 108.868 no
H9A C9 H9B 107.722 no
C9 C10 H10A 108.759 no
C9 C10 H10B 108.750 no
C11 C10 H10A 108.767 no
C11 C10 H10B 108.770 no
H10A C10 H10B 107.667 no
C10 C11 H11A 108.867 no
C10 C11 H11B 108.860 no
C12 C11 H11A 108.870 no
C12 C11 H11B 108.854 no
H11A C11 H11B 107.714 no
C11 C12 H12A 108.695 no
C11 C12 H12B 108.692 no
C13 C12 H12A 108.684 no
C13 C12 H12B 108.686 no
H12A C12 H12B 107.617 no
C12 C13 H13A 108.727 no
C12 C13 H13B 108.723 no
C14 C13 H13A 108.717 no
C14 C13 H13B 108.724 no
H13A C13 H13B 107.616 no
C13 C14 H14A 108.628 no
C13 C14 H14B 108.632 no
C15 C14 H14A 108.632 no
C15 C14 H14B 108.631 no
H14A C14 H14B 107.580 no
C14 C15 H15A 109.022 no
C14 C15 H15B 109.012 no
C16 C15 H15A 109.005 no
C16 C15 H15B 109.011 no
H15A C15 H15B 107.786 no
C15 C16 H16A 108.769 no
C15 C16 H16B 108.783 no
C17 C16 H16A 108.766 no
C17 C16 H16B 108.778 no
H16A C16 H16B 107.674 no
C6 C17 H17A 108.673 no
C6 C17 H17B 108.684 no
C16 C17 H17A 108.677 no
C16 C17 H17B 108.676 no
H17A C17 H17B 107.605 no
N5 C18 H18 108.002 no
C19 C18 H18 107.990 no
C29 C18 H18 107.997 no
C18 C19 H19A 109.877 no
C18 C19 H19B 109.868 no
C20 C19 H19A 109.876 no
C20 C19 H19B 109.884 no
H19A C19 H19B 108.293 no
C19 C20 H20A 109.517 no
C19 C20 H20B 109.506 no
C21 C20 H20A 109.507 no
C21 C20 H20B 109.505 no
H20A C20 H20B 108.061 no
C20 C21 H21A 107.949 no
C20 C21 H21B 107.953 no
C22 C21 H21A 107.951 no
C22 C21 H21B 107.948 no
H21A C21 H21B 107.231 no
C21 C22 H22A 108.318 no
C21 C22 H22B 108.324 no
C23 C22 H22A 108.318 no
C23 C22 H22B 108.308 no
H22A C22 H22B 107.401 no
C22 C23 H23A 110.125 no
C22 C23 H23B 110.124 no
C24 C23 H23A 110.133 no
C24 C23 H23B 110.136 no
H23A C23 H23B 108.441 no
C23 C24 H24A 109.389 no
C23 C24 H24B 109.394 no
C25 C24 H24A 109.383 no
C25 C24 H24B 109.385 no
H24A C24 H24B 108.004 no
C24 C25 H25A 108.851 no
C24 C25 H25B 108.856 no
C26 C25 H25A 108.857 no
C26 C25 H25B 108.861 no
H25A C25 H25B 107.703 no
C25 C26 H26A 109.921 no
C25 C26 H26B 109.923 no
C27 C26 H26A 109.913 no
C27 C26 H26B 109.913 no
H26A C26 H26B 108.319 no
C26 C27 H27A 108.669 no
C26 C27 H27B 108.660 no
C28 C27 H27A 108.666 no
C28 C27 H27B 108.661 no
H27A C27 H27B 107.601 no
C27 C28 H28A 108.265 no
C27 C28 H28B 108.252 no
C29 C28 H28A 108.255 no
C29 C28 H28B 108.249 no
H28A C28 H28B 107.370 no
C18 C29 H29A 109.953 no
C18 C29 H29B 109.958 no
C28 C29 H29A 109.953 no
C28 C29 H29B 109.956 no
H29A C29 H29B 108.344 no

loop_
_geom_bond_atom_site_label_1
_geom_bond_atom_site_label_2
_geom_bond_distance
_geom_bond_publ_flag
Se1 C1 1.843(5) yes
N2 C1 1.360(7) yes
N2 C3 1.387(6) yes
N2 C6 1.462(6) yes
N5 C1 1.355(6) yes
N5 C4 1.386(7) yes
N5 C18 1.487(8) yes
C3 C4 1.328(9) yes
C6 C7 1.531(7) yes
C6 C17 1.536(8) yes
C7 C8 1.523(8) yes
C8 C9 1.513(9) yes
C9 C10 1.510(8) yes
C10 C11 1.537(9) yes
C11 C12 1.532(9) yes
C12 C13 1.527(10) yes
C13 C14 1.545(9) yes
C14 C15 1.504(9) yes
C15 C16 1.517(9) yes
C16 C17 1.531(8) yes
C18 C19 1.700(10) yes
C18 C29 1.473(10) yes
C19 C20 1.499(11) yes
C20 C21 1.428(13) yes
C21 C22 1.563(12) yes
C22 C23 1.523(15) yes
C23 C24 1.422(14) yes
C24 C25 1.677(14) yes
C25 C26 1.482(14) yes
C26 C27 1.428(12) yes
C27 C28 1.616(13) yes
C28 C29 1.515(13) yes
C3 H3 0.950 no
C4 H4 0.950 no
C6 H6 1.000 no
C7 H7A 0.990 no
C7 H7B 0.990 no
C8 H8A 0.990 no
C8 H8B 0.990 no
C9 H9A 0.990 no
C9 H9B 0.990 no
C10 H10A 0.990 no
C10 H10B 0.990 no
C11 H11A 0.990 no
C11 H11B 0.990 no
C12 H12A 0.990 no
C12 H12B 0.990 no
C13 H13A 0.990 no
C13 H13B 0.990 no
C14 H14A 0.990 no
C14 H14B 0.990 no
C15 H15A 0.990 no
C15 H15B 0.990 no
C16 H16A 0.990 no
C16 H16B 0.990 no
C17 H17A 0.990 no
C17 H17B 0.990 no
C18 H18 1.000 no
C19 H19A 0.990 no
C19 H19B 0.990 no
C20 H20A 0.990 no
C20 H20B 0.990 no
C21 H21A 0.990 no
C21 H21B 0.990 no
C22 H22A 0.990 no
C22 H22B 0.990 no
C23 H23A 0.990 no
C23 H23B 0.990 no
C24 H24A 0.990 no
C24 H24B 0.990 no
C25 H25A 0.990 no
C25 H25B 0.990 no
C26 H26A 0.990 no
C26 H26B 0.990 no
C27 H27A 0.990 no
C27 H27B 0.990 no
C28 H28A 0.990 no
C28 H28B 0.990 no
C29 H29A 0.990 no
C29 H29B 0.990 no

loop_
_geom_contact_atom_site_label_1
_geom_contact_atom_site_label_2
_geom_contact_distance
_geom_contact_publ_flag
_geom_contact_site_symmetry_2
Se1 C6 3.319(5) no .
Se1 C18 3.348(6) no .
N2 C8 3.247(7) no .
N5 C6 3.585(6) no .
N5 C28 3.028(10) no .
C1 C7 3.483(7) no .
C1 C17 3.574(8) no .
C1 C19 3.591(8) no .
C1 C29 3.592(9) no .
C3 C7 3.189(7) no .
C3 C17 3.036(8) no .
C4 C19 3.213(10) no .
C4 C29 3.088(10) no .
C6 C9 3.150(8) no .
C6 C15 3.204(8) no .
C7 C10 3.164(8) no .
C7 C16 3.220(8) no .
C9 C12 3.188(9) no .
C10 C13 3.204(9) no .
C12 C15 3.173(9) no .
C13 C16 3.141(9) no .
C18 C21 3.164(12) no .
C18 C27 3.107(11) no .
C20 C23 3.154(13) no .
C20 C29 3.220(13) no .
C21 C24 3.080(13) no .
C23 C26 3.196(16) no .
C24 C27 3.201(13) no .
C26 C29 3.157(14) no .
Se1 C4 3.490(5) no 1_545
C4 Se1 3.490(5) no 1_565
Se1 H6 2.7645 no .
Se1 H8A 3.3444 no .
Se1 H9A 3.4436 no .
Se1 H18 2.8049 no .
Se1 H27A 3.2982 no .
N2 H4 3.1157 no .
N2 H7A 2.4929 no .
N2 H7B 3.2546 no .
N2 H8A 2.9680 no .
N2 H17A 2.7538 no .
N2 H17B 2.5341 no .
N5 H3 3.1098 no .
N5 H19A 2.9544 no .
N5 H19B 2.6894 no .
N5 H27A 3.5849 no .
N5 H28B 2.6579 no .
N5 H29A 3.2922 no .
N5 H29B 2.5639 no .
C1 H3 3.1541 no .
C1 H4 3.1546 no .
C1 H6 2.5570 no .
C1 H7A 3.5942 no .
C1 H8A 3.2118 no .
C1 H17B 3.4341 no .
C1 H18 2.5913 no .
C1 H19B 3.4028 no .
C1 H28B 3.1834 no .
C3 H6 3.3034 no .
C3 H7A 2.7989 no .
C3 H17A 2.8962 no .
C3 H17B 3.0313 no .
C4 H18 3.3230 no .
C4 H19A 3.1510 no .
C4 H19B 3.2539 no .
C4 H28B 3.3662 no .
C4 H29B 2.7214 no .
C6 H3 2.8278 no .
C6 H8A 2.7094 no .
C6 H8B 3.3803 no .
C6 H9A 2.7890 no .
C6 H10A 3.5463 no .
C6 H15B 2.8239 no .
C6 H16A 2.7148 no .
C6 H16B 3.4020 no .
C7 H3 3.2429 no .
C7 H9A 2.7266 no .
C7 H9B 3.3911 no .
C7 H10A 2.7729 no .
C7 H10B 3.5866 no .
C7 H16A 2.8599 no .
C7 H17A 2.6876 no .
C7 H17B 3.3884 no .
C8 H6 2.5468 no .
C8 H10A 2.6468 no .
C8 H10B 2.7826 no .
C9 H6 2.6826 no .
C9 H7A 3.3921 no .
C9 H7B 2.7446 no .
C9 H11A 2.6980 no .
C9 H11B 3.3791 no .
C9 H12A 2.8214 no .
C9 H15B 3.5841 no .
C10 H6 3.5782 no .
C10 H7B 2.8323 no .
C10 H8A 3.3557 no .
C10 H8B 2.6794 no .
C10 H12A 2.7003 no .
C10 H12B 3.3944 no .
C10 H13A 2.7856 no .
C10 H16A 3.4127 no .
C11 H9A 2.6729 no .
C11 H9B 2.8093 no .
C11 H13A 2.5813 no .
C11 H13B 2.9749 no .
C12 H9A 2.8038 no .
C12 H10A 2.7033 no .
C12 H10B 3.3944 no .
C12 H14A 2.7429 no .
C12 H14B 3.4043 no .
C12 H15B 2.8149 no .
C12 H16A 3.5285 no .
C13 H10A 2.8376 no .
C13 H11A 3.3941 no .
C13 H11B 2.7090 no .
C13 H15A 3.3982 no .
C13 H15B 2.7228 no .
C13 H16A 2.7356 no .
C13 H16B 3.5713 no .
C14 H12A 2.5855 no .
C14 H12B 2.9821 no .
C14 H16A 2.6347 no .
C14 H16B 2.7752 no .
C15 H6 2.8056 no .
C15 H9A 3.5710 no .
C15 H12A 2.7381 no .
C15 H13A 2.7359 no .
C15 H13B 3.3883 no .
C15 H17A 3.3790 no .
C15 H17B 2.6937 no .
C16 H6 2.6765 no .
C16 H7B 2.8072 no .
C16 H10A 3.4203 no .
C16 H13A 2.7944 no .
C16 H14A 3.3524 no .
C16 H14B 2.6707 no .
C17 H3 3.0084 no .
C17 H7A 2.9807 no .
C17 H7B 2.5704 no .
C17 H15A 2.8158 no .
C17 H15B 2.6760 no .
C18 H4 2.8308 no .
C18 H20A 2.6352 no .
C18 H20B 3.4612 no .
C18 H21A 2.6942 no .
C18 H24A 3.4254 no .
C18 H26A 3.3549 no .
C18 H27A 2.8314 no .
C18 H28A 3.2726 no .
C18 H28B 2.5800 no .
C19 H4 3.2509 no .
C19 H21A 2.4241 no .
C19 H21B 2.7271 no .
C19 H29A 2.6756 no .
C19 H29B 2.9370 no .
C20 H18 2.6819 no .
C20 H22A 2.8057 no .
C20 H22B 3.3595 no .
C20 H23A 2.8197 no .
C20 H24A 3.3372 no .
C20 H26A 3.5878 no .
C20 H29A 2.8239 no .
C21 H18 2.8010 no .
C21 H19A 3.2391 no .
C21 H19B 2.5099 no .
C21 H23A 2.7670 no .
C21 H23B 3.4499 no .
C21 H24A 2.5953 no .
C22 H20A 2.6304 no .
C22 H20B 2.9108 no .
C22 H24A 2.4108 no .
C22 H24B 2.7112 no .
C23 H20A 2.7188 no .
C23 H21A 2.8424 no .
C23 H21B 3.4300 no .
C23 H25A 2.7098 no .
C23 H25B 3.3711 no .
C23 H26A 2.8173 no .
C24 H18 3.3450 no .
C24 H20A 3.3803 no .
C24 H21A 2.8172 no .
C24 H22A 3.2191 no .
C24 H22B 2.5110 no .
C24 H26A 2.6971 no .
C24 H26B 3.4819 no .
C24 H27A 2.7398 no .
C25 H23A 2.5908 no .
C25 H23B 2.8943 no .
C25 H27A 2.3828 no .
C25 H27B 2.7108 no .
C26 H18 3.2646 no .
C26 H20A 3.5804 no .
C26 H23A 2.7722 no .
C26 H24A 2.7957 no .
C26 H24B 3.4563 no .
C26 H28A 2.7930 no .
C26 H28B 3.3694 no .
C26 H29A 2.8435 no .
C27 H18 2.6023 no .
C27 H24A 2.9186 no .
C27 H25A 3.1933 no .
C27 H25B 2.4394 no .
C27 H29A 2.8277 no .
C27 H29B 3.4979 no .
C28 H18 2.4821 no .
C28 H26A 2.6042 no .
C28 H26B 2.9228 no .
C29 H4 3.0471 no .
C29 H19A 2.7590 no .
C29 H19B 3.4439 no .
C29 H20A 2.8056 no .
C29 H26A 2.7009 no .
C29 H27A 2.8851 no .
C29 H27B 3.4702 no .
H3 H4 2.4504 no .
H3 H7A 2.6974 no .
H3 H17A 2.5623 no .
H3 H17B 3.1274 no .
H4 H19A 2.9047 no .
H4 H19B 3.4451 no .
H4 H29B 2.4250 no .
H6 H7A 2.8305 no .
H6 H7B 2.5405 no .
H6 H8A 2.6607 no .
H6 H8B 3.5008 no .
H6 H9A 2.0659 no .
H6 H9B 3.4421 no .
H6 H10A 3.3698 no .
H6 H12A 3.2533 no .
H6 H15A 3.2883 no .
H6 H15B 2.1639 no .
H6 H16A 2.8291 no .
H6 H17A 2.8627 no .
H6 H17B 2.4387 no .
H7A H8A 2.3804 no .
H7A H8B 2.3073 no .
H7A H10A 3.5927 no .
H7A H16A 3.5675 no .
H7A H17A 2.8099 no .
H7B H8A 2.8587 no .
H7B H8B 2.3859 no .
H7B H9A 2.9626 no .
H7B H10A 2.1819 no .
H7B H10B 3.2444 no .
H7B H13A 3.5054 no .
H7B H16A 2.2084 no .
H7B H16B 3.5076 no .
H7B H17A 2.5988 no .
H7B H17B 3.5273 no .
H8A H9A 2.3884 no .
H8A H9B 2.2849 no .
H8A H10A 3.5794 no .
H8B H9A 2.8501 no .
H8B H9B 2.3839 no .
H8B H10A 2.8302 no .
H8B H10B 2.5711 no .
H9A H10A 2.4169 no .
H9A H10B 2.8463 no .
H9A H11A 2.8340 no .
H9A H12A 2.1757 no .
H9A H12B 3.5726 no .
H9A H13A 3.5866 no .
H9A H15B 2.7594 no .
H9A H16A 3.4772 no .
H9B H10A 2.8464 no .
H9B H10B 2.3069 no .
H9B H11A 2.5967 no .
H9B H12A 3.2826 no .
H10A H11A 2.8695 no .
H10A H11B 2.4248 no .
H10A H12A 2.8679 no .
H10A H13A 2.1759 no .
H10A H13B 3.5278 no .
H10A H15B 3.5215 no .
H10A H16A 2.5664 no .
H10B H11A 2.4258 no .
H10B H11B 2.3022 no .
H10B H13A 3.4992 no .
H11A H12A 2.4202 no .
H11A H12B 2.2951 no .
H11A H13A 3.5365 no .
H11B H12A 2.8651 no .
H11B H12B 2.4219 no .
H11B H13A 2.6353 no .
H11B H13B 2.8145 no .
H12A H13A 2.5508 no .
H12A H13B 2.8220 no .
H12A H14A 2.6862 no .
H12A H14B 3.5372 no .
H12A H15A 3.5026 no .
H12A H15B 2.1255 no .
H12A H16A 3.4041 no .
H12B H13A 2.8221 no .
H12B H13B 2.2292 no .
H12B H14A 2.8384 no .
H12B H15B 3.4611 no .
H13A H14A 2.8747 no .
H13A H14B 2.4069 no .
H13A H15B 2.9529 no .
H13A H16A 2.1304 no .
H13A H16B 3.2156 no .
H13B H14A 2.4061 no .
H13B H14B 2.3230 no .
H13B H16A 3.5453 no .
H14A H15A 2.2862 no .
H14A H15B 2.3803 no .
H14A H16A 3.5698 no .
H14B H15A 2.3764 no .
H14B H15B 2.8461 no .
H14B H16A 2.8204 no .
H14B H16B 2.5639 no .
H15A H16A 2.8533 no .
H15A H16B 2.3143 no .
H15A H17B 2.5991 no .
H15B H16A 2.4270 no .
H15B H16B 2.8538 no .
H15B H17B 2.8322 no .
H16A H17A 2.4183 no .
H16A H17B 2.8630 no .
H16B H17A 2.2921 no .
H16B H17B 2.4173 no .
H18 H19A 2.9959 no .
H18 H19B 2.6228 no .
H18 H20A 2.6638 no .
H18 H21A 2.1232 no .
H18 H21B 3.5059 no .
H18 H24A 2.5140 no .
H18 H26A 3.0224 no .
H18 H27A 2.0768 no .
H18 H27B 3.4568 no .
H18 H28A 3.4280 no .
H18 H28B 2.6650 no .
H18 H29A 2.4150 no .
H18 H29B 2.8241 no .
H19A H20A 2.4604 no .
H19A H20B 2.2617 no .
H19A H21A 3.3876 no .
H19A H21B 3.4879 no .
H19A H29A 2.7576 no .
H19A H29B 2.7489 no .
H19B H20A 2.8454 no .
H19B H20B 2.4647 no .
H19B H21A 2.4381 no .
H19B H21B 2.4983 no .
H20A H21A 2.4121 no .
H20A H21B 2.7712 no .
H20A H22A 2.9021 no .
H20A H22B 3.5394 no .
H20A H23A 2.1282 no .
H20A H23B 3.5534 no .
H20A H24A 3.1214 no .
H20A H26A 2.7214 no .
H20A H29A 2.1729 no .
H20A H29B 3.4400 no .
H20B H21A 2.7659 no .
H20B H21B 2.1735 no .
H20B H22A 2.8193 no .
H20B H23A 3.3102 no .
H20B H29A 3.4852 no .
H21A H22A 2.8776 no .
H21A H22B 2.3587 no .
H21A H23A 3.0691 no .
H21A H24A 2.0694 no .
H21A H24B 3.3369 no .
H21A H27A 3.4226 no .
H21B H22A 2.3618 no .
H21B H22B 2.3652 no .
H21B H24A 3.4228 no .
H22A H23A 2.4345 no .
H22A H23B 2.3040 no .
H22A H24A 3.3690 no .
H22A H24B 3.5102 no .
H22B H23A 2.8651 no .
H22B H23B 2.4146 no .
H22B H24A 2.5197 no .
H22B H24B 2.4802 no .
H23A H24A 2.4132 no .
H23A H24B 2.7848 no .
H23A H25A 2.7057 no .
H23A H25B 3.5319 no .
H23A H26A 2.1514 no .
H23A H26B 3.4433 no .
H23A H29A 3.3153 no .
H23B H24A 2.7824 no .
H23B H24B 2.1947 no .
H23B H25A 2.7137 no .
H23B H26A 3.4429 no .
H24A H25A 2.9810 no .
H24A H25B 2.5730 no .
H24A H26A 2.8128 no .
H24A H27A 2.2317 no .
H24B H25A 2.5675 no .
H24B H25B 2.4382 no .
H24B H27A 3.4012 no .
H25A H26A 2.4549 no .
H25A H26B 2.2280 no .
H25A H27A 3.3469 no .
H25A H27B 3.4516 no .
H25B H26A 2.8260 no .
H25B H26B 2.4428 no .
H25B H27A 2.3624 no .
H25B H27B 2.4525 no .
H26A H27A 2.4283 no .
H26A H27B 2.7775 no .
H26A H28A 2.8513 no .
H26A H28B 3.5229 no .
H26A H29A 2.1341 no .
H26A H29B 3.5541 no .
H26B H27A 2.7727 no .
H26B H27B 2.1786 no .
H26B H28A 2.8180 no .
H26B H29A 3.3399 no .
H27A H28A 2.9246 no .
H27A H28B 2.4274 no .
H27A H29A 3.1388 no .
H27B H28A 2.4236 no .
H27B H28B 2.4190 no .
H28A H29A 2.3970 no .
H28A H29B 2.3139 no .
H28B H29A 2.8592 no .
H28B H29B 2.3790 no .
Se1 H3 3.5324 no 1_545
Se1 H4 2.7781 no 1_545
Se1 H20B 3.4381 no 2_646
Se1 H21B 3.3158 no 2_646
N2 H22B 3.4897 no 2_656
C1 H22B 3.5905 no 2_656
C3 H15A 3.3969 no 3_667
C3 H16B 3.2895 no 3_667
C3 H22A 3.5046 no 2_656
C3 H22B 3.5743 no 2_656
C4 H16B 3.1058 no 3_667
C4 H21B 3.3999 no 2_656
C7 H11A 3.4274 no 1_565
C7 H12B 3.1422 no 1_565
C7 H22A 3.4744 no 2_656
C7 H22B 3.5489 no 2_656
C8 H20B 3.4110 no 2_646
C8 H22B 3.2492 no 2_656
C8 H23B 3.2706 no 2_656
C9 H10B 3.0590 no 3_757
C9 H20B 3.4580 no 2_646
C9 H22A 3.3658 no 2_646
C10 H9B 3.2143 no 3_757
C10 H10B 3.1465 no 3_757
C10 H23A 3.0100 no 4_555
C11 H7A 3.4622 no 1_545
C11 H8B 3.4104 no 3_757
C11 H9B 3.5741 no 3_757
C11 H10B 3.5591 no 3_757
C11 H25A 3.3005 no 4_545
C12 H7A 3.2626 no 1_545
C12 H7B 3.3806 no 1_545
C12 H17A 3.1259 no 1_545
C12 H25A 3.0033 no 4_545
C13 H25A 3.4246 no 4_545
C13 H26A 3.3538 no 4_555
C13 H26B 3.5092 no 4_555
C13 H27B 3.3292 no 3_657
C13 H28B 3.5897 no 3_657
C14 H27B 3.2265 no 3_657
C14 H28B 3.2176 no 3_657
C15 H15A 3.2573 no 3_657
C16 H26B 3.5318 no 4_555
C17 H12B 3.3136 no 1_565
C17 H17B 2.9399 no 3_667
C19 H21A 3.5391 no 2_656
C19 H21B 3.2449 no 2_656
C19 H24B 3.3029 no 1_565
C20 H9B 3.4803 no 2_656
C20 H24B 3.3284 no 1_565
C21 H19B 3.1035 no 2_646
C22 H7A 3.2571 no 2_646
C22 H8A 3.2904 no 2_646
C22 H8B 3.5884 no 2_646
C22 H9B 3.4074 no 2_656
C22 H19B 3.5438 no 2_646
C23 H8A 3.5717 no 2_646
C23 H8B 3.3829 no 2_646
C23 H10A 3.2888 no 4_454
C23 H10B 3.2538 no 4_454
C24 H11B 3.4200 no 4_444
C24 H19A 3.2141 no 1_545
C25 H11B 3.4081 no 4_444
C25 H12B 3.2283 no 4_444
C25 H13B 3.3067 no 4_444
C25 H28A 3.4850 no 2_546
C26 H13A 3.0691 no 4_454
C26 H16A 3.4922 no 4_454
C26 H28A 3.2763 no 2_546
C27 H13B 3.4473 no 3_657
C27 H14B 3.1307 no 3_657
C27 H28A 3.3856 no 2_546
C28 H13B 3.4389 no 3_657
C28 H14A 3.5183 no 3_657
C28 H26B 3.5085 no 2_556
C29 H25B 3.3650 no 1_565
H3 Se1 3.5324 no 1_565
H3 H9A 3.2735 no 1_565
H3 H12A 2.7946 no 1_565
H3 H15A 2.9214 no 3_667
H3 H15B 3.2400 no 1_565
H3 H16B 3.4507 no 3_667
H3 H17B 3.3877 no 3_667
H3 H22A 3.4671 no 2_656
H4 Se1 2.7781 no 1_565
H4 H14B 3.1850 no 3_667
H4 H15A 3.3943 no 3_667
H4 H16B 3.1092 no 3_667
H4 H21B 3.2969 no 2_656
H7A C11 3.4622 no 1_565
H7A C12 3.2626 no 1_565
H7A C22 3.2571 no 2_656
H7A H11A 2.7756 no 1_565
H7A H12A 3.0060 no 1_565
H7A H12B 2.8761 no 1_565
H7A H22A 2.6259 no 2_656
H7A H22B 3.0341 no 2_656
H7A H23B 3.4533 no 2_656
H7B C12 3.3806 no 1_565
H7B H11A 3.1835 no 1_565
H7B H12A 3.5056 no 1_565
H7B H12B 2.5922 no 1_565
H7B H23A 3.5992 no 4_555
H7B H23B 3.3389 no 4_555
H7B H25A 3.1057 no 4_555
H8A C22 3.2904 no 2_656
H8A C23 3.5717 no 2_656
H8A H20B 2.6554 no 2_646
H8A H22A 3.3654 no 2_656
H8A H22B 2.5711 no 2_656
H8A H23B 3.1297 no 2_656
H8A H24B 3.2272 no 2_656
H8B C11 3.4104 no 3_757
H8B C22 3.5884 no 2_656
H8B C23 3.3829 no 2_656
H8B H10B 3.5070 no 3_757
H8B H11A 2.7726 no 3_757
H8B H11B 3.2393 no 3_757
H8B H22A 3.4549 no 2_656
H8B H22B 3.2652 no 2_656
H8B H23B 2.5745 no 2_656
H8B H23B 3.4926 no 4_555
H8B H24B 3.5014 no 2_656
H9A H3 3.2735 no 1_545
H9A H22A 3.2595 no 2_646
H9B C10 3.2143 no 3_757
H9B C11 3.5741 no 3_757
H9B C20 3.4803 no 2_646
H9B C22 3.4074 no 2_646
H9B H10B 2.3051 no 3_757
H9B H11A 3.4664 no 3_757
H9B H11B 3.3515 no 3_757
H9B H20A 3.4051 no 2_646
H9B H20B 2.8484 no 2_646
H9B H22A 2.5872 no 2_646
H9B H23A 3.5606 no 2_646
H10A C23 3.2888 no 4_555
H10A H23A 2.5280 no 4_555
H10A H23B 3.1727 no 4_555
H10A H25A 3.5321 no 4_555
H10A H26A 3.1207 no 4_555
H10B C9 3.0590 no 3_757
H10B C10 3.1465 no 3_757
H10B C11 3.5591 no 3_757
H10B C23 3.2538 no 4_555
H10B H8B 3.5070 no 3_757
H10B H9B 2.3051 no 3_757
H10B H10B 2.6378 no 3_757
H10B H11A 3.0327 no 3_757
H10B H20A 3.4192 no 4_555
H10B H22A 3.3349 no 4_555
H10B H23A 2.6398 no 4_555
H10B H23B 3.1201 no 4_555
H11A C7 3.4274 no 1_545
H11A H7A 2.7756 no 1_545
H11A H7B 3.1835 no 1_545
H11A H8B 2.7726 no 3_757
H11A H9B 3.4664 no 3_757
H11A H10B 3.0327 no 3_757
H11A H22A 3.4397 no 2_646
H11A H23B 3.1481 no 4_545
H11A H25A 3.3953 no 4_545
H11B C24 3.4200 no 4_545
H11B C25 3.4081 no 4_545
H11B H8B 3.2393 no 3_757
H11B H9B 3.3515 no 3_757
H11B H20A 2.9066 no 4_555
H11B H20B 3.5279 no 4_555
H11B H23A 3.3570 no 4_555
H11B H23B 3.2575 no 4_545
H11B H24B 2.8100 no 4_545
H11B H25A 2.9044 no 4_545
H11B H25B 3.4106 no 4_545
H11B H29A 3.2997 no 4_555
H12A H3 2.7946 no 1_545
H12A H7A 3.0060 no 1_545
H12A H7B 3.5056 no 1_545
H12A H17A 2.8334 no 1_545
H12B C7 3.1422 no 1_545
H12B C17 3.3136 no 1_545
H12B C25 3.2283 no 4_545
H12B H7A 2.8761 no 1_545
H12B H7B 2.5922 no 1_545
H12B H16A 3.2498 no 1_545
H12B H17A 2.5415 no 1_545
H12B H25A 2.2895 no 4_545
H12B H25B 3.4223 no 4_545
H13A C26 3.0691 no 4_555
H13A H23A 3.4879 no 4_555
H13A H26A 2.5162 no 4_555
H13A H26B 2.7293 no 4_555
H13A H29A 3.3136 no 4_555
H13B C25 3.3067 no 4_545
H13B C27 3.4473 no 3_657
H13B C28 3.4389 no 3_657
H13B H25A 2.8512 no 4_545
H13B H25B 2.8242 no 4_545
H13B H26A 3.3320 no 4_555
H13B H26B 3.5954 no 4_555
H13B H27B 2.6769 no 3_657
H13B H28A 3.2791 no 3_657
H13B H28A 3.5698 no 4_555
H13B H28B 3.0407 no 3_657
H13B H29A 3.1355 no 4_555
H14A C28 3.5183 no 3_657
H14A H17A 3.0455 no 1_545
H14A H17B 3.4532 no 3_657
H14A H27B 3.3942 no 3_657
H14A H28B 2.6511 no 3_657
H14B C27 3.1307 no 3_657
H14B H4 3.1850 no 3_667
H14B H26B 3.4669 no 4_555
H14B H27A 2.9695 no 3_657
H14B H27B 2.5530 no 3_657
H14B H28B 3.0694 no 3_657
H15A C3 3.3969 no 3_667
H15A C15 3.2573 no 3_657
H15A H3 2.9214 no 3_667
H15A H4 3.3943 no 3_667
H15A H15A 2.7753 no 3_657
H15A H15B 2.8129 no 3_657
H15B H3 3.2400 no 1_545
H15B H15A 2.8129 no 3_657
H16A C26 3.4922 no 4_555
H16A H12B 3.2498 no 1_565
H16A H25A 3.1350 no 4_555
H16A H26A 3.4289 no 4_555
H16A H26B 2.8830 no 4_555
H16B C3 3.2895 no 3_667
H16B C4 3.1058 no 3_667
H16B H3 3.4507 no 3_667
H16B H4 3.1092 no 3_667
H16B H26B 3.2664 no 4_555
H16B H28B 3.1674 no 3_667
H16B H29B 3.5135 no 3_667
H17A C12 3.1259 no 1_565
H17A H12A 2.8334 no 1_565
H17A H12B 2.5415 no 1_565
H17A H14A 3.0455 no 1_565
H17A H17B 2.7285 no 3_667
H17B C17 2.9399 no 3_667
H17B H3 3.3877 no 3_667
H17B H14A 3.4532 no 3_657
H17B H17A 2.7285 no 3_667
H17B H17B 2.2728 no 3_667
H19A C24 3.2141 no 1_565
H19A H21A 3.4614 no 2_656
H19A H21B 2.9102 no 2_656
H19A H24A 3.0141 no 1_565
H19A H24B 2.5430 no 1_565
H19B C21 3.1035 no 2_656
H19B C22 3.5438 no 2_656
H19B H21A 2.7578 no 2_656
H19B H21B 2.6858 no 2_656
H19B H22B 2.9646 no 2_656
H20A H9B 3.4051 no 2_656
H20A H10B 3.4192 no 4_454
H20A H11B 2.9066 no 4_454
H20A H24B 3.1811 no 1_565
H20B Se1 3.4381 no 2_656
H20B C8 3.4110 no 2_656
H20B C9 3.4580 no 2_656
H20B H8A 2.6554 no 2_656
H20B H9B 2.8484 no 2_656
H20B H11B 3.5279 no 4_454
H20B H24B 2.9875 no 1_565
H21A C19 3.5391 no 2_646
H21A H19A 3.4614 no 2_646
H21A H19B 2.7578 no 2_646
H21B Se1 3.3158 no 2_656
H21B C4 3.3999 no 2_646
H21B C19 3.2449 no 2_646
H21B H4 3.2969 no 2_646
H21B H19A 2.9102 no 2_646
H21B H19B 2.6858 no 2_646
H22A C3 3.5046 no 2_646
H22A C7 3.4744 no 2_646
H22A C9 3.3658 no 2_656
H22A H3 3.4671 no 2_646
H22A H7A 2.6259 no 2_646
H22A H8A 3.3654 no 2_646
H22A H8B 3.4549 no 2_646
H22A H9A 3.2595 no 2_656
H22A H9B 2.5872 no 2_656
H22A H10B 3.3349 no 4_454
H22A H11A 3.4397 no 2_656
H22B N2 3.4897 no 2_646
H22B C1 3.5905 no 2_646
H22B C3 3.5743 no 2_646
H22B C7 3.5489 no 2_646
H22B C8 3.2492 no 2_646
H22B H7A 3.0341 no 2_646
H22B H8A 2.5711 no 2_646
H22B H8B 3.2652 no 2_646
H22B H19B 2.9646 no 2_646
H23A C10 3.0100 no 4_454
H23A H7B 3.5992 no 4_454
H23A H9B 3.5606 no 2_656
H23A H10A 2.5280 no 4_454
H23A H10B 2.6398 no 4_454
H23A H11B 3.3570 no 4_454
H23A H13A 3.4879 no 4_454
H23B C8 3.2706 no 2_646
H23B H7A 3.4533 no 2_646
H23B H7B 3.3389 no 4_454
H23B H8A 3.1297 no 2_646
H23B H8B 2.5745 no 2_646
H23B H8B 3.4926 no 4_454
H23B H10A 3.1727 no 4_454
H23B H10B 3.1201 no 4_454
H23B H11A 3.1481 no 4_444
H23B H11B 3.2575 no 4_444
H24A H19A 3.0141 no 1_545
H24B C19 3.3029 no 1_545
H24B C20 3.3284 no 1_545
H24B H8A 3.2272 no 2_646
H24B H8B 3.5014 no 2_646
H24B H11B 2.8100 no 4_444
H24B H19A 2.5430 no 1_545
H24B H20A 3.1811 no 1_545
H24B H20B 2.9875 no 1_545
H24B H29A 3.3330 no 1_545
H25A C11 3.3005 no 4_444
H25A C12 3.0033 no 4_444
H25A C13 3.4246 no 4_444
H25A H7B 3.1057 no 4_454
H25A H10A 3.5321 no 4_454
H25A H11A 3.3953 no 4_444
H25A H11B 2.9044 no 4_444
H25A H12B 2.2895 no 4_444
H25A H13B 2.8512 no 4_444
H25A H16A 3.1350 no 4_454
H25A H28A 3.5755 no 2_546
H25B C29 3.3650 no 1_545
H25B H11B 3.4106 no 4_444
H25B H12B 3.4223 no 4_444
H25B H13B 2.8242 no 4_444
H25B H28A 3.0104 no 2_546
H25B H29A 2.9999 no 1_545
H25B H29B 2.8049 no 1_545
H26A C13 3.3538 no 4_454
H26A H10A 3.1207 no 4_454
H26A H13A 2.5162 no 4_454
H26A H13B 3.3320 no 4_454
H26A H16A 3.4289 no 4_454
H26B C13 3.5092 no 4_454
H26B C16 3.5318 no 4_454
H26B C28 3.5085 no 2_546
H26B H13A 2.7293 no 4_454
H26B H13B 3.5954 no 4_454
H26B H14B 3.4669 no 4_454
H26B H16A 2.8830 no 4_454
H26B H16B 3.2664 no 4_454
H26B H28A 2.6974 no 2_546
H26B H28B 3.5341 no 2_546
H26B H29B 3.5932 no 2_546
H27A H14B 2.9695 no 3_657
H27B C13 3.3292 no 3_657
H27B C14 3.2265 no 3_657
H27B H13B 2.6769 no 3_657
H27B H14A 3.3942 no 3_657
H27B H14B 2.5530 no 3_657
H27B H28A 2.6409 no 2_546
H28A C25 3.4850 no 2_556
H28A C26 3.2763 no 2_556
H28A C27 3.3856 no 2_556
H28A H13B 3.2791 no 3_657
H28A H13B 3.5698 no 4_454
H28A H25A 3.5755 no 2_556
H28A H25B 3.0104 no 2_556
H28A H26B 2.6974 no 2_556
H28A H27B 2.6409 no 2_556
H28B C13 3.5897 no 3_657
H28B C14 3.2176 no 3_657
H28B H13B 3.0407 no 3_657
H28B H14A 2.6511 no 3_657
H28B H14B 3.0694 no 3_657
H28B H16B 3.1674 no 3_667
H28B H26B 3.5341 no 2_556
H29A H11B 3.2997 no 4_454
H29A H13A 3.3136 no 4_454
H29A H13B 3.1355 no 4_454
H29A H24B 3.3330 no 1_565
H29A H25B 2.9999 no 1_565
H29B H16B 3.5135 no 3_667
H29B H25B 2.8049 no 1_565
H29B H26B 3.5932 no 2_556

loop_
_geom_torsion_atom_site_label_1
_geom_torsion_atom_site_label_2
_geom_torsion_atom_site_label_3
_geom_torsion_atom_site_label_4
_geom_torsion
_geom_torsion_publ_flag
C1 N2 C3 C4 1.1(6) no
C3 N2 C1 Se1 178.3(4) no
C3 N2 C1 N5 -0.8(5) no
C1 N2 C6 C7 110.7(5) no
C1 N2 C6 C17 -123.6(5) no
C6 N2 C1 Se1 -4.2(7) no
C6 N2 C1 N5 176.7(4) no
C3 N2 C6 C7 -72.3(6) no
C3 N2 C6 C17 53.5(6) no
C6 N2 C3 C4 -176.4(4) no
C1 N5 C4 C3 0.4(6) no
C4 N5 C1 Se1 -178.9(4) no
C4 N5 C1 N2 0.2(6) no
C1 N5 C18 C19 -107.6(5) no
C1 N5 C18 C29 128.3(5) no
C18 N5 C1 Se1 -6.0(8) no
C18 N5 C1 N2 173.1(5) no
C4 N5 C18 C19 64.3(7) no
C4 N5 C18 C29 -59.8(7) no
C18 N5 C4 C3 -172.5(5) no
N2 C3 C4 N5 -0.9(7) no
N2 C6 C7 C8 -86.5(5) no
N2 C6 C17 C16 164.6(3) no
C7 C6 C17 C16 -71.4(5) no
C17 C6 C7 C8 149.7(4) no
C6 C7 C8 C9 -65.2(5) no
C7 C8 C9 C10 -67.5(6) no
C8 C9 C10 C11 170.4(4) no
C9 C10 C11 C12 -69.8(7) no
C10 C11 C12 C13 -69.9(7) no
C11 C12 C13 C14 150.7(5) no
C12 C13 C14 C15 -66.0(8) no
C13 C14 C15 C16 -66.8(7) no
C14 C15 C16 C17 170.1(5) no
C15 C16 C17 C6 -69.9(6) no
N5 C18 C19 C20 160.6(4) no
N5 C18 C29 C28 -74.0(7) no
C19 C18 C29 C28 163.2(5) no
C29 C18 C19 C20 -75.3(7) no
C18 C19 C20 C21 -77.8(7) no
C19 C20 C21 C22 159.6(6) no
C20 C21 C22 C23 -57.5(10) no
C21 C22 C23 C24 -69.9(9) no
C22 C23 C24 C25 160.7(6) no
C23 C24 C25 C26 -71.6(9) no
C24 C25 C26 C27 -79.3(9) no
C25 C26 C27 C28 158.1(7) no
C26 C27 C28 C29 -58.8(9) no
C27 C28 C29 C18 -65.5(9) no
